data_2020809
loop_
_publ_author_name
'Mohana, Marimuthu'
'Thomas Muthiah, Packianathan'
'McMillen, Colin D.'

_publ_section_title
;
 Supramolecular architectures in two 1:1 cocrystals of 5-fluorouracil with
 5-bromothiophene-2-carboxylic acid and thiophene-2-carboxylic acid
;
_journal_coeditor_code OV3090
_journal_issue 6
_journal_name_full 'Acta Crystallographica Section C'
_journal_page_first 481
_journal_page_last 485
_journal_paper_doi 10.1107/S2053229617007550
_journal_volume 73
_journal_year 2017
_chemical_formula_moiety 'C4 H3 F N2 O2, C5 H4 O2 S'
_chemical_formula_sum 'C9 H7 F N2 O4 S'
_chemical_formula_weight 258.23
_chemical_name_common
;
5-Fluorouracil-thiophene-2-carboxylic acid (1/1)
;
_chemical_name_systematic
;
5-Fluoro-1,3-dihydropyrimidine-2,4-dione--thiophene-2-carboxylic acid (1/1)
;
_space_group_crystal_system triclinic
_space_group_IT_number 2
_space_group_name_Hall '-P 1'
_space_group_name_H-M_alt 'P -1'
_symmetry_space_group_name_Hall '-P 1'
_symmetry_space_group_name_H-M 'P -1'
_atom_sites_solution_hydrogens mixed
_atom_sites_solution_primary dual
_atom_sites_solution_secondary difmap
_audit_creation_method SHELXL-2014/7
_cell_angle_alpha 93.348(2)
_cell_angle_beta 103.0910(10)
_cell_angle_gamma 115.5660(10)
_cell_formula_units_Z 2
_cell_length_a 6.8304(3)
_cell_length_b 7.0075(4)
_cell_length_c 12.3042(6)
_cell_measurement_reflns_used 9804
_cell_measurement_temperature 100(2)
_cell_measurement_theta_max 28.32
_cell_measurement_theta_min 3.27
_cell_volume 509.22(4)
_computing_cell_refinement
;
SAINT (Bruker, 2015)
;
_computing_data_collection
;
APEX3 (Bruker, 2015)
;
_computing_data_reduction
;
SAINT (Bruker, 2015)
;
_computing_molecular_graphics
;
PLATON (Spek, 2009), Mercury (Macrae <i>et al.</i>, 2008)
and POVRay (Cason, 2004)
;
_computing_publication_material
;
PLATON (Spek, 2009) and publCIF (Westrip, 2010)
;
_computing_structure_refinement
;
SHELXL2014 (Sheldrick, 2015b)
;
_computing_structure_solution
;
SHELXT2014 (Sheldrick, 2015a)
;
_diffrn_ambient_temperature 100(2)
_diffrn_measured_fraction_theta_full 0.989
_diffrn_measured_fraction_theta_max 0.991
_diffrn_measurement_device_type 'Bruker D8 Venture Photon 100'
_diffrn_measurement_method '\f and \w scans'
_diffrn_radiation_type MoK\a
_diffrn_radiation_wavelength 0.71073
_diffrn_reflns_av_R_equivalents 0.0232
_diffrn_reflns_limit_h_max 9
_diffrn_reflns_limit_h_min -7
_diffrn_reflns_limit_k_max 9
_diffrn_reflns_limit_k_min -9
_diffrn_reflns_limit_l_max 16
_diffrn_reflns_limit_l_min -16
_diffrn_reflns_number 11445
_diffrn_reflns_theta_full 25.242
_diffrn_reflns_theta_max 28.344
_diffrn_reflns_theta_min 3.275
_exptl_absorpt_coefficient_mu 0.338
_exptl_absorpt_correction_T_max 1.0000
_exptl_absorpt_correction_T_min 0.9134
_exptl_absorpt_correction_type multi-scan
_exptl_absorpt_process_details
;
(SADABS; Krause <i>et al.</i>, 2015)
;
_exptl_crystal_colour colourless
_exptl_crystal_density_diffrn 1.684
_exptl_crystal_description column
_exptl_crystal_F_000 264
_exptl_crystal_size_max 0.378
_exptl_crystal_size_mid 0.109
_exptl_crystal_size_min 0.107
_refine_diff_density_max 0.365
_refine_diff_density_min -0.320
_refine_ls_extinction_method none
_refine_ls_goodness_of_fit_ref 1.055
_refine_ls_hydrogen_treatment mixed
_refine_ls_matrix_type full
_refine_ls_number_parameters 187
_refine_ls_number_reflns 2525
_refine_ls_number_restraints 10
_refine_ls_restrained_S_all 1.054
_refine_ls_R_factor_all 0.0305
_refine_ls_R_factor_gt 0.0281
_refine_ls_shift/su_max 0.001
_refine_ls_shift/su_mean 0.000
_refine_ls_structure_factor_coef Fsqd
_refine_ls_weighting_details 'w=1/[\s^2^(Fo^2^)+(0.0386P)^2^+0.1738P] where P=(Fo^2^+2Fc^2^)/3'
_refine_ls_weighting_scheme calc
_refine_ls_wR_factor_gt 0.0736
_refine_ls_wR_factor_ref 0.0753
_reflns_number_gt 2357
_reflns_number_total 2525
_reflns_threshold_expression 'I > 2\s(I)'
_cod_data_source_file ov3090sup1.cif
_cod_data_source_block II
_cod_database_code 2020809
_shelx_space_group_comment
;
The symmetry employed for this shelxl refinement is uniquely defined
by the following loop, which should always be used as a source of
symmetry information in preference to the above space-group names.
They are only intended as comments.
;
_shelx_estimated_absorpt_t_min 0.883
_shelx_estimated_absorpt_t_max 0.965

loop_
_space_group_symop_operation_xyz
'x, y, z'
'-x, -y, -z'

loop_
_atom_site_type_symbol
_atom_site_label
_atom_site_fract_x
_atom_site_fract_y
_atom_site_fract_z
_atom_site_U_iso_or_equiv
_atom_site_adp_type
_atom_site_calc_flag
_atom_site_occupancy
_atom_site_disorder_assembly
_atom_site_disorder_group
F F5 0.00118(11) 0.30564(11) 0.05970(5) 0.02370(16) Uani d 1 . .
O O1 0.25578(13) 0.51105(13) 0.51342(6) 0.02083(18) Uani d 1 . .
O O2 0.40406(13) 0.32871(13) 0.19059(6) 0.02030(17) Uani d 1 . .
N N1 -0.00787(14) 0.43648(14) 0.34484(7) 0.01586(18) Uani d 1 . .
H H1 -0.094(2) 0.457(2) 0.3786(12) 0.022(3) Uiso d 1 . .
N N3 0.32358(14) 0.41751(14) 0.35057(7) 0.01623(19) Uani d 1 . .
H H3 0.454(2) 0.431(2) 0.3924(13) 0.032(4) Uiso d 1 . .
C C2 0.19242(17) 0.45695(16) 0.40839(9) 0.0154(2) Uani d 1 . .
C C4 0.27477(17) 0.36230(16) 0.23342(8) 0.0154(2) Uani d 1 . .
C C5 0.06057(17) 0.35276(16) 0.17355(8) 0.0164(2) Uani d 1 . .
C C6 -0.07365(17) 0.38684(16) 0.22804(9) 0.0164(2) Uani d 1 . .
H H6 -0.2140 0.3768 0.1863 0.020 Uiso calc 1 . .
S S1A 0.50067(8) 0.85187(10) 0.13743(3) 0.01907(13) Uani d 0.8318(16) A 1
C C7A 0.6604(10) 0.8915(19) 0.2741(3) 0.0168(4) Uani d 0.8318(16) A 1
C C8A 0.8511(13) 0.8729(14) 0.2758(6) 0.0196(9) Uani d 0.8318(16) A 1
H H8A 0.9589 0.8879 0.3442 0.024 Uiso calc 0.8318(16) A 1
C C9A 0.8754(3) 0.8300(4) 0.16898(15) 0.0205(3) Uani d 0.8318(16) A 1
H H9A 1.0008 0.8157 0.1562 0.025 Uiso calc 0.8318(16) A 1
C C10A 0.6940(3) 0.8109(3) 0.08448(15) 0.0202(3) Uani d 0.8318(16) A 1
H H10A 0.6777 0.7789 0.0059 0.024 Uiso calc 0.8318(16) A 1
C C11A 0.5891(12) 0.938(2) 0.3713(3) 0.0171(4) Uani d 0.8318(16) A 1
O O3A 0.7151(12) 0.9703(16) 0.4707(5) 0.0262(7) Uani d 0.8318(16) A 1
O O4A 0.3972(6) 0.9389(7) 0.35536(17) 0.0221(4) Uani d 0.8318(16) A 1
H H4A 0.3785 0.9682 0.4183 0.033 Uiso calc 0.8318(16) A 1
S S1B 0.8842(18) 0.8707(18) 0.2879(8) 0.0196(9) Uani d 0.1682(16) A 2
C C7B 0.636(5) 0.887(10) 0.2725(13) 0.0168(4) Uani d 0.1682(16) A 2
C C8B 0.528(2) 0.860(3) 0.1612(9) 0.01907(13) Uani d 0.1682(16) A 2
H H8B 0.3908 0.8693 0.1369 0.023 Uiso calc 0.1682(16) A 2
C C9B 0.828(2) 0.814(2) 0.1436(8) 0.0205(3) Uani d 0.1682(16) A 2
H H9B 0.9223 0.7825 0.1074 0.025 Uiso calc 0.1682(16) A 2
C C10B 0.6340(16) 0.8170(19) 0.0855(10) 0.0202(3) Uani d 0.1682(16) A 2
H H10B 0.5794 0.7936 0.0053 0.024 Uiso calc 0.1682(16) A 2
C C11B 0.571(6) 0.933(13) 0.3718(17) 0.0171(4) Uani d 0.1682(16) A 2
O O3B 0.725(7) 0.985(8) 0.464(3) 0.0262(7) Uani d 0.1682(16) A 2
H H3B 0.6738 0.9950 0.5189 0.039 Uiso calc 0.1682(16) A 2
O O4B 0.377(3) 0.928(4) 0.3352(12) 0.0221(4) Uani d 0.1682(16) A 2

loop_
_atom_site_aniso_label
_atom_site_aniso_U_11
_atom_site_aniso_U_22
_atom_site_aniso_U_33
_atom_site_aniso_U_12
_atom_site_aniso_U_13
_atom_site_aniso_U_23
F5 0.0248(3) 0.0363(4) 0.0111(3) 0.0157(3) 0.0040(2) 0.0026(3)
O1 0.0161(4) 0.0348(4) 0.0135(4) 0.0141(3) 0.0039(3) -0.0011(3)
O2 0.0198(4) 0.0287(4) 0.0175(4) 0.0140(3) 0.0089(3) 0.0026(3)
N1 0.0128(4) 0.0221(4) 0.0150(4) 0.0099(3) 0.0049(3) 0.0009(3)
N3 0.0133(4) 0.0244(4) 0.0130(4) 0.0108(3) 0.0035(3) 0.0009(3)
C2 0.0138(4) 0.0184(4) 0.0150(4) 0.0078(4) 0.0051(4) 0.0012(3)
C4 0.0158(5) 0.0172(4) 0.0143(4) 0.0075(4) 0.0065(4) 0.0022(3)
C5 0.0172(5) 0.0201(5) 0.0115(4) 0.0083(4) 0.0034(4) 0.0021(3)
C6 0.0141(4) 0.0185(4) 0.0160(5) 0.0078(4) 0.0025(4) 0.0026(4)
S1A 0.0183(2) 0.02611(18) 0.0110(2) 0.00991(16) 0.00191(17) 0.00117(19)
C7A 0.0170(15) 0.0184(7) 0.0142(5) 0.0069(16) 0.0055(6) 0.0023(4)
C8A 0.020(2) 0.0250(4) 0.0161(14) 0.0129(11) 0.0043(13) 0.0047(8)
C9A 0.0205(10) 0.0225(7) 0.0214(9) 0.0114(8) 0.0084(7) 0.0029(8)
C10A 0.0244(10) 0.0244(5) 0.0158(5) 0.0122(7) 0.0112(7) 0.0018(4)
C11A 0.0171(14) 0.0190(9) 0.0157(5) 0.0080(16) 0.0060(5) 0.0027(4)
O3A 0.0256(8) 0.0422(17) 0.0138(10) 0.0190(9) 0.0044(8) 0.0020(7)
O4A 0.0192(8) 0.0371(7) 0.0114(10) 0.0150(7) 0.0035(8) 0.0000(10)
S1B 0.020(2) 0.0250(4) 0.0161(14) 0.0129(11) 0.0043(13) 0.0047(8)
C7B 0.0170(15) 0.0184(7) 0.0142(5) 0.0069(16) 0.0055(6) 0.0023(4)
C8B 0.0183(2) 0.02611(18) 0.0110(2) 0.00991(16) 0.00191(17) 0.00117(19)
C9B 0.0205(10) 0.0225(7) 0.0214(9) 0.0114(8) 0.0084(7) 0.0029(8)
C10B 0.0244(10) 0.0244(5) 0.0158(5) 0.0122(7) 0.0112(7) 0.0018(4)
C11B 0.0171(14) 0.0190(9) 0.0157(5) 0.0080(16) 0.0060(5) 0.0027(4)
O3B 0.0256(8) 0.0422(17) 0.0138(10) 0.0190(9) 0.0044(8) 0.0020(7)
O4B 0.0192(8) 0.0371(7) 0.0114(10) 0.0150(7) 0.0035(8) 0.0000(10)

loop_
_atom_type_symbol
_atom_type_description
_atom_type_scat_dispersion_real
_atom_type_scat_dispersion_imag
_atom_type_scat_source
C C 0.0033 0.0016 'International Tables Vol C Tables 4.2.6.8 and 6.1.1.4'
H H 0.0000 0.0000 'International Tables Vol C Tables 4.2.6.8 and 6.1.1.4'
N N 0.0061 0.0033 'International Tables Vol C Tables 4.2.6.8 and 6.1.1.4'
O O 0.0106 0.0060 'International Tables Vol C Tables 4.2.6.8 and 6.1.1.4'
F F 0.0171 0.0103 'International Tables Vol C Tables 4.2.6.8 and 6.1.1.4'
S S 0.1246 0.1234 'International Tables Vol C Tables 4.2.6.8 and 6.1.1.4'

loop_
_geom_angle_atom_site_label_1
_geom_angle_atom_site_label_2
_geom_angle_atom_site_label_3
_geom_angle
C2 N1 C6 122.43(9)
C2 N1 H1 118.2(10)
C6 N1 H1 119.3(10)
C2 N3 C4 126.89(9)
C2 N3 H3 115.8(11)
C4 N3 H3 117.3(11)
O1 C2 N1 122.30(9)
O1 C2 N3 121.47(9)
N1 C2 N3 116.22(9)
O2 C4 N3 121.41(9)
O2 C4 C5 126.36(10)
N3 C4 C5 112.23(9)
C6 C5 F5 121.13(9)
C6 C5 C4 122.23(9)
F5 C5 C4 116.64(9)
C5 C6 N1 119.94(9)
C5 C6 H6 120.0
N1 C6 H6 120.0
C10A S1A C7A 91.18(12)
C8A C7A C11A 127.3(4)
C8A C7A S1A 111.0(4)
C11A C7A S1A 121.7(2)
C7A C8A C9A 114.4(5)
C7A C8A H8A 122.8
C9A C8A H8A 122.8
C10A C9A C8A 111.2(4)
C10A C9A H9A 124.4
C8A C9A H9A 124.4
C9A C10A S1A 112.20(15)
C9A C10A H10A 123.9
S1A C10A H10A 123.9
O3A C11A O4A 120.9(6)
O3A C11A C7A 119.4(6)
O4A C11A C7A 119.7(3)
C11A O4A H4A 109.5
C9B S1B C7B 90.4(9)
C8B C7B C11B 128.4(15)
C8B C7B S1B 111.1(12)
C11B C7B S1B 120.5(12)
C7B C8B C10B 114.8(13)
C7B C8B H8B 122.6
C10B C8B H8B 122.6
C10B C9B S1B 113.6(10)
C10B C9B H9B 123.2
S1B C9B H9B 123.2
C9B C10B C8B 110.0(11)
C9B C10B H10B 125.0
C8B C10B H10B 125.0
O3B C11B O4B 139(3)
O3B C11B C7B 113(3)
O4B C11B C7B 106.9(17)
C11B O3B H3B 109.5

loop_
_geom_bond_atom_site_label_1
_geom_bond_atom_site_label_2
_geom_bond_distance
F5 C5 1.3449(11)
O1 C2 1.2445(12)
O2 C4 1.2202(13)
N1 C2 1.3553(13)
N1 C6 1.3793(13)
N1 H1 0.846(13)
N3 C2 1.3655(13)
N3 C4 1.3944(12)
N3 H3 0.883(13)
C4 C5 1.4524(14)
C5 C6 1.3400(14)
C6 H6 0.9500
S1A C10A 1.7164(15)
S1A C7A 1.717(3)
C7A C8A 1.360(6)
C7A C11A 1.4581(17)
C8A C9A 1.393(7)
C8A H8A 0.9500
C9A C10A 1.375(2)
C9A H9A 0.9500
C10A H10A 0.9500
C11A O3A 1.269(3)
C11A O4A 1.2849(17)
O4A H4A 0.8400
S1B C9B 1.714(5)
S1B C7B 1.714(6)
C7B C8B 1.360(8)
C7B C11B 1.458(5)
C8B C10B 1.393(8)
C8B H8B 0.9500
C9B C10B 1.365(5)
C9B H9B 0.9500
C10B H10B 0.9500
C11B O3B 1.270(5)
C11B O4B 1.285(5)
O3B H3B 0.8400

loop_
_geom_hbond_atom_site_label_D
_geom_hbond_atom_site_label_H
_geom_hbond_atom_site_label_A
_geom_hbond_site_symmetry_A
_geom_hbond_distance_DH
_geom_hbond_distance_HA
_geom_hbond_distance_DA
_geom_hbond_angle_DHA
_geom_hbond_publ_flag
N1 H1 O1 2_566 0.846(15) 1.970(15) 2.8008(13) 167.0(14) yes
N3 H3 O1 2_666 0.884(15) 1.910(15) 2.7908(13) 174.5(12) yes
O4A H4A O3A 2_676 0.84 1.74 2.565(8) 167 yes
C6 H6 O2 1_455 0.95 2.50 3.3293(16) 147 yes
C8A H8A O3A 2_776 0.95 2.58 3.510(11) 166 yes
C10A H10A O2 2_665 0.95 2.35 3.2987(19) 174 yes

_cod_database_fobs_code 2020809
